data_1010616
loop_
_publ_author_name
'Pauling, L'

_publ_section_title
;
The crystal structure of ammonium hydrogen fluoride N H~4~ H F~2~
;
_journal_coden_ASTM ZEKGAX
_journal_name_full
;
Zeitschrift fuer Kristallographie, Kristallgeometrie, Kristallphysik,
Kristallchemie (-144,1977)
;
_journal_page_first 380
_journal_page_last 391
_journal_volume 85
_journal_year 1933
_chemical_formula_structural 'N H4 H F2'
_chemical_formula_sum 'F2 H5 N'
_chemical_name_systematic 'Ammonium hydrogen fluoride'
_space_group_IT_number 53
_symmetry_cell_setting orthorhombic
_symmetry_Int_Tables_number 53
_symmetry_space_group_name_Hall '-P 2ab 2'
_symmetry_space_group_name_H-M 'P m a n'
_cell_angle_alpha 90
_cell_angle_beta 90
_cell_angle_gamma 90
_cell_formula_units_Z 4
_cell_length_a 8.33
_cell_length_b 8.14
_cell_length_c 3.68
_cell_volume 249.5
_cod_original_formula_sum 'H5 F2 N'
_cod_database_code 1010616

loop_
_symmetry_equiv_pos_as_xyz
x,y,z
x,-y,-z
1/2-x,1/2-y,z
1/2-x,1/2+y,-z
-x,-y,-z
-x,y,z
1/2+x,1/2+y,-z
1/2+x,1/2-y,z

loop_
_atom_site_label
_atom_site_type_symbol
_atom_site_symmetry_multiplicity
_atom_site_Wyckoff_symbol
_atom_site_fract_x
_atom_site_fract_y
_atom_site_fract_z
_atom_site_occupancy
_atom_site_attached_hydrogens
_atom_site_calc_flag
N1 N3- 4 g 0.25 0.25 0.56(1) 1. 4 d
H1 H1+ 4 g -1. -1. -1. 4. 0 dum
F1 F1- 4 e 0.142(5) 0. 0. 1. 0 d
F2 F1- 4 h 0.5 0.132(5) 0.135(10) 1. 0 d
H2 H1+ 4 h -1. -1. -1. 1. 0 dum

loop_
_atom_type_symbol
_atom_type_oxidation_number
N3- -3.000
H1+ 1.000
F1- -1.000
